data_4133901
loop_
_publ_author_name
'Zhu, Lizhao'
'Zhang, Jianying'
'Yang, Hao'
'Cui, Chunming'

_publ_section_title
;
 Synthesis of Silaketenimine Anion and Its Coupling with Isocyanide.
;
_journal_issue 50
_journal_name_full 'Journal of the American Chemical Society'
_journal_page_first 19600
_journal_page_last 19604
_journal_paper_doi 10.1021/jacs.9b11913
_journal_volume 141
_journal_year 2019
_chemical_formula_moiety 'C65 H91 B3 Li N7 Si'
_chemical_formula_sum 'C65 H91 B3 Li N7 Si'
_chemical_formula_weight 1037.90
_space_group_crystal_system monoclinic
_space_group_IT_number 14
_space_group_name_Hall '-P 2yn'
_space_group_name_H-M_alt 'P 1 21/n 1'
_atom_sites_solution_hydrogens geom
_atom_sites_solution_primary dual
_audit_creation_date 2019-08-28
_audit_creation_method
;
Olex2 1.2
(compiled 2018.05.29 svn.r3508 for OlexSys, GUI svn.r5506)
;
_audit_update_record
;
????
;
_cell_angle_alpha 90
_cell_angle_beta 100.59(3)
_cell_angle_gamma 90
_cell_formula_units_Z 4
_cell_length_a 12.469(3)
_cell_length_b 23.666(5)
_cell_length_c 21.590(4)
_cell_measurement_reflns_used 9075
_cell_measurement_temperature 113.15
_cell_measurement_theta_max 27.9504
_cell_measurement_theta_min 1.7210
_cell_volume 6263(2)
_computing_molecular_graphics 'Olex2 (Dolomanov et al., 2009)'
_computing_publication_material 'Olex2 (Dolomanov et al., 2009)'
_computing_structure_refinement 'ShelXL (Sheldrick, 2015)'
_computing_structure_solution 'ShelXT (Sheldrick, 2015)'
_diffrn_ambient_temperature 113.15
_diffrn_measured_fraction_theta_full 0.999
_diffrn_measured_fraction_theta_max 0.999
_diffrn_measurement_device_type 'Bruker P4'
_diffrn_measurement_method '\w scans'
_diffrn_radiation_monochromator graphite
_diffrn_radiation_type MoK\a
_diffrn_radiation_wavelength 0.71073
_diffrn_reflns_av_R_equivalents 0.1259
_diffrn_reflns_av_unetI/netI 0.0924
_diffrn_reflns_Laue_measured_fraction_full 0.999
_diffrn_reflns_Laue_measured_fraction_max 0.999
_diffrn_reflns_limit_h_max 14
_diffrn_reflns_limit_h_min -14
_diffrn_reflns_limit_k_max 27
_diffrn_reflns_limit_k_min -27
_diffrn_reflns_limit_l_max 24
_diffrn_reflns_limit_l_min -24
_diffrn_reflns_number 53444
_diffrn_reflns_point_group_measured_fraction_full 0.999
_diffrn_reflns_point_group_measured_fraction_max 0.999
_diffrn_reflns_theta_full 24.149
_diffrn_reflns_theta_max 24.149
_diffrn_reflns_theta_min 1.721
_exptl_absorpt_coefficient_mu 0.081
_exptl_absorpt_correction_T_max 1
_exptl_absorpt_correction_T_min 0.7003
_exptl_absorpt_correction_type multi-scan
_exptl_crystal_colour colourless
_exptl_crystal_colour_primary colourless
_exptl_crystal_density_diffrn 1.101
_exptl_crystal_description block
_exptl_crystal_F_000 2248
_exptl_crystal_size_max 0.2
_exptl_crystal_size_mid 0.2
_exptl_crystal_size_min 0.2
_refine_diff_density_max 0.541
_refine_diff_density_min -0.332
_refine_diff_density_rms 0.072
_refine_ls_extinction_method none
_refine_ls_goodness_of_fit_ref 1.057
_refine_ls_hydrogen_treatment constr
_refine_ls_matrix_type full
_refine_ls_number_parameters 710
_refine_ls_number_reflns 10009
_refine_ls_number_restraints 0
_refine_ls_restrained_S_all 1.057
_refine_ls_R_factor_all 0.1256
_refine_ls_R_factor_gt 0.0885
_refine_ls_shift/su_max 0.001
_refine_ls_shift/su_mean 0.000
_refine_ls_structure_factor_coef Fsqd
_refine_ls_weighting_details 'w=1/[\s^2^(Fo^2^)+(0.1267P)^2^] where P=(Fo^2^+2Fc^2^)/3'
_refine_ls_weighting_scheme calc
_refine_ls_wR_factor_gt 0.2173
_refine_ls_wR_factor_ref 0.2411
_reflns_Friedel_coverage 0.000
_reflns_number_gt 6842
_reflns_number_total 10009
_reflns_threshold_expression 'I > 2\s(I)'
_cod_data_source_file ja9b11913_si_002.cif
_cod_data_source_block zlz
_cod_database_code 4133901
_shelx_shelxl_version_number 2014/7
_shelx_space_group_comment
;
The symmetry employed for this shelxl refinement is uniquely defined
by the following loop, which should always be used as a source of
symmetry information in preference to the above space-group names.
They are only intended as comments.
;
_shelx_estimated_absorpt_t_max 0.984
_shelx_estimated_absorpt_t_min 0.984
_olex2_refinement_description
;
1. Fixed Uiso
 At 1.2 times of:
  All C(H) groups, All C(H,H) groups
 At 1.5 times of:
  All C(H,H,H) groups
2.a Ternary CH refined with riding coordinates:
 C37(H37), C51(H51), C34(H34), C63(H63), C25(H25), C60(H60), C48(H48),
 C11(H11), C7(H7), C9(H9), C22(H22)
2.b Secondary CH2 refined with riding coordinates:
 C13(H13A,H13B), C12(H12A,H12B), C5(H5A,H5B), C4(H4A,H4B), C10(H10A,H10B),
 C3(H3A,H3B), C6(H6A,H6B), C8(H8A,H8B)
2.c Aromatic/amide H refined with riding coordinates:
 C40(H40), C14(H14), C15(H15), C41(H41), C46(H46), C32(H32), C57(H57),
 C44(H44), C58(H58), C56(H56), C45(H45), C30(H30), C31(H31), C18(H18), C20(H20),
  C19(H19)
2.d Idealised Me refined as rotating group:
 C38(H38A,H38B,H38C), C35(H35A,H35B,H35C), C39(H39A,H39B,H39C), C53(H53A,H53B,
 H53C), C64(H64A,H64B,H64C), C27(H27A,H27B,H27C), C65(H65A,H65B,H65C), C49(H49A,
 H49B,H49C), C52(H52A,H52B,H52C), C26(H26A,H26B,H26C), C36(H36A,H36B,H36C),
 C50(H50A,H50B,H50C), C61(H61A,H61B,H61C), C62(H62A,H62B,H62C), C24(H24A,H24B,
 H24C), C23(H23A,H23B,H23C)
;
_olex2_submission_special_instructions 'No special instructions were received'

loop_
_space_group_symop_operation_xyz
'x, y, z'
'-x+1/2, y+1/2, -z+1/2'
'-x, -y, -z'
'x-1/2, -y-1/2, z-1/2'

loop_
_atom_site_label
_atom_site_type_symbol
_atom_site_fract_x
_atom_site_fract_y
_atom_site_fract_z
_atom_site_U_iso_or_equiv
_atom_site_adp_type
_atom_site_occupancy
_atom_site_site_symmetry_order
_atom_site_calc_flag
_atom_site_refinement_flags_posn
Si1 Si 0.47345(8) 0.69580(4) 0.60272(4) 0.0370(3) Uani 1 1 d .
N2 N 0.5133(2) 0.64480(11) 0.73113(13) 0.0328(6) Uani 1 1 d .
N6 N 0.5995(2) 0.56324(11) 0.67456(13) 0.0324(6) Uani 1 1 d .
N7 N 0.4512(2) 0.54147(11) 0.71713(13) 0.0336(7) Uani 1 1 d .
N4 N 0.3712(2) 0.83023(11) 0.69855(13) 0.0330(7) Uani 1 1 d .
N5 N 0.5233(2) 0.84536(11) 0.77382(13) 0.0335(6) Uani 1 1 d .
N3 N 0.4828(2) 0.74139(11) 0.74336(12) 0.0316(6) Uani 1 1 d .
N1 N 0.6632(2) 0.76000(13) 0.57454(14) 0.0449(8) Uani 1 1 d .
C28 C 0.3547(3) 0.54046(14) 0.74471(16) 0.0357(8) Uani 1 1 d .
C16 C 0.6969(3) 0.58672(14) 0.65894(17) 0.0372(8) Uani 1 1 d .
C42 C 0.6152(3) 0.84237(14) 0.82545(16) 0.0366(8) Uani 1 1 d .
C43 C 0.7207(3) 0.83627(15) 0.81286(16) 0.0391(8) Uani 1 1 d .
C55 C 0.2301(3) 0.81223(14) 0.60401(17) 0.0383(8) Uani 1 1 d .
C40 C 0.3819(3) 0.88793(15) 0.71294(17) 0.0399(9) Uani 1 1 d .
H40 H 0.3329 0.9165 0.6942 0.048 Uiso 1 1 calc R
C54 C 0.2647(3) 0.80941(14) 0.66948(16) 0.0359(8) Uani 1 1 d .
C14 C 0.4870(3) 0.49302(15) 0.68971(17) 0.0399(9) Uani 1 1 d .
H14 H 0.4540 0.4568 0.6889 0.048 Uiso 1 1 calc R
C15 C 0.5751(3) 0.50558(14) 0.66470(17) 0.0391(8) Uani 1 1 d .
H15 H 0.6145 0.4797 0.6438 0.047 Uiso 1 1 calc R
C33 C 0.2564(3) 0.56194(15) 0.70936(17) 0.0381(8) Uani 1 1 d .
C59 C 0.1941(3) 0.79119(16) 0.70907(18) 0.0423(9) Uani 1 1 d .
C41 C 0.4705(3) 0.89685(15) 0.75662(17) 0.0421(9) Uani 1 1 d .
H41 H 0.4943 0.9327 0.7736 0.051 Uiso 1 1 calc R
C29 C 0.3606(3) 0.51800(14) 0.80475(16) 0.0374(8) Uani 1 1 d .
C1 C 0.5753(3) 0.74147(15) 0.59047(16) 0.0402(8) Uani 1 1 d .
C37 C 0.4653(3) 0.49494(15) 0.84403(17) 0.0405(9) Uani 1 1 d .
H37 H 0.5265 0.5046 0.8218 0.049 Uiso 1 1 calc R
C17 C 0.7096(3) 0.59027(16) 0.59557(18) 0.0431(9) Uani 1 1 d .
C2 C 0.6700(3) 0.81448(16) 0.54089(17) 0.0421(9) Uani 1 1 d .
C13 C 0.5166(3) 0.71659(15) 0.80740(16) 0.0401(9) Uani 1 1 d .
H13A H 0.4719 0.7319 0.8370 0.048 Uiso 1 1 calc R
H13B H 0.5945 0.7245 0.8242 0.048 Uiso 1 1 calc R
C21 C 0.7794(3) 0.60577(17) 0.7088(2) 0.0484(10) Uani 1 1 d .
C47 C 0.5963(3) 0.84684(15) 0.88790(16) 0.0438(9) Uani 1 1 d .
C46 C 0.6868(4) 0.84513(17) 0.93625(17) 0.0528(10) Uani 1 1 d .
H46 H 0.6760 0.8483 0.9786 0.063 Uiso 1 1 calc R
C51 C 0.7429(3) 0.83173(16) 0.74651(17) 0.0438(9) Uani 1 1 d .
H51 H 0.6721 0.8369 0.7167 0.053 Uiso 1 1 calc R
B2 B 0.4616(3) 0.80158(16) 0.73748(17) 0.0301(8) Uani 1 1 d .
C32 C 0.1637(3) 0.55931(17) 0.73666(19) 0.0467(9) Uani 1 1 d .
H32 H 0.0964 0.5732 0.7140 0.056 Uiso 1 1 calc R
C34 C 0.2486(3) 0.58643(16) 0.64414(18) 0.0436(9) Uani 1 1 d .
H34 H 0.3230 0.5855 0.6331 0.052 Uiso 1 1 calc R
C12 C 0.4973(3) 0.65354(15) 0.79729(16) 0.0409(9) Uani 1 1 d .
H12A H 0.5504 0.6312 0.8273 0.049 Uiso 1 1 calc R
H12B H 0.4224 0.6430 0.8021 0.049 Uiso 1 1 calc R
C63 C 0.3028(3) 0.83412(16) 0.56046(17) 0.0421(9) Uani 1 1 d .
H63 H 0.3800 0.8292 0.5825 0.051 Uiso 1 1 calc R
B3 B 0.5203(3) 0.58796(16) 0.70784(18) 0.0326(9) Uani 1 1 d .
B1 B 0.4928(3) 0.69823(16) 0.69813(18) 0.0311(8) Uani 1 1 d .
C5 C 0.6103(3) 0.86287(16) 0.56652(18) 0.0466(9) Uani 1 1 d .
H5A H 0.6411 0.8689 0.6117 0.056 Uiso 1 1 calc R
H5B H 0.5320 0.8533 0.5627 0.056 Uiso 1 1 calc R
C4 C 0.7903(3) 0.82907(17) 0.54686(19) 0.0493(10) Uani 1 1 d .
H4A H 0.8289 0.7977 0.5300 0.059 Uiso 1 1 calc R
H4B H 0.8233 0.8342 0.5918 0.059 Uiso 1 1 calc R
C57 C 0.0543(3) 0.77590(17) 0.6172(2) 0.0546(11) Uani 1 1 d .
H57 H -0.0174 0.7639 0.5993 0.066 Uiso 1 1 calc R
C44 C 0.8080(3) 0.83412(18) 0.86408(19) 0.0516(10) Uani 1 1 d .
H44 H 0.8801 0.8292 0.8565 0.062 Uiso 1 1 calc R
C58 C 0.0890(3) 0.77434(17) 0.6817(2) 0.0542(11) Uani 1 1 d .
H58 H 0.0404 0.7616 0.7078 0.065 Uiso 1 1 calc R
C56 C 0.1236(3) 0.79476(16) 0.57924(19) 0.0483(10) Uani 1 1 d .
H56 H 0.0987 0.7960 0.5349 0.058 Uiso 1 1 calc R
C38 C 0.4611(3) 0.43099(17) 0.8492(2) 0.0524(10) Uani 1 1 d .
H38A H 0.4025 0.4203 0.8715 0.079 Uiso 1 1 calc GR
H38B H 0.5310 0.4171 0.8726 0.079 Uiso 1 1 calc GR
H38C H 0.4471 0.4144 0.8069 0.079 Uiso 1 1 calc GR
C25 C 0.6262(3) 0.56672(18) 0.54118(19) 0.0520(10) Uani 1 1 d .
H25 H 0.5566 0.5598 0.5568 0.062 Uiso 1 1 calc R
C45 C 0.7910(4) 0.83911(18) 0.92524(19) 0.0561(11) Uani 1 1 d .
H45 H 0.8511 0.8384 0.9594 0.067 Uiso 1 1 calc R
C30 C 0.2640(3) 0.51661(16) 0.82943(19) 0.0464(10) Uani 1 1 d .
H30 H 0.2654 0.5013 0.8702 0.056 Uiso 1 1 calc R
C31 C 0.1676(3) 0.53700(17) 0.7958(2) 0.0500(10) Uani 1 1 d .
H31 H 0.1033 0.5357 0.8134 0.060 Uiso 1 1 calc R
C18 C 0.8050(3) 0.61447(18) 0.5827(2) 0.0560(11) Uani 1 1 d .
H18 H 0.8161 0.6164 0.5403 0.067 Uiso 1 1 calc R
C10 C 0.7424(4) 0.93201(19) 0.5360(2) 0.0636(12) Uani 1 1 d .
H10A H 0.7742 0.9386 0.5809 0.076 Uiso 1 1 calc R
H10B H 0.7503 0.9672 0.5124 0.076 Uiso 1 1 calc R
C60 C 0.2266(3) 0.79039(19) 0.78025(19) 0.0537(11) Uani 1 1 d .
H60 H 0.3076 0.7952 0.7906 0.064 Uiso 1 1 calc R
C35 C 0.2106(3) 0.64789(17) 0.6420(2) 0.0538(10) Uani 1 1 d .
H35A H 0.1358 0.6496 0.6500 0.081 Uiso 1 1 calc GR
H35B H 0.2127 0.6638 0.6003 0.081 Uiso 1 1 calc GR
H35C H 0.2588 0.6697 0.6743 0.081 Uiso 1 1 calc GR
C48 C 0.4820(3) 0.85246(19) 0.90286(19) 0.0554(11) Uani 1 1 d .
H48 H 0.4287 0.8450 0.8631 0.067 Uiso 1 1 calc R
C3 C 0.6210(3) 0.80514(17) 0.47108(18) 0.0495(10) Uani 1 1 d .
H3A H 0.6589 0.7734 0.4543 0.059 Uiso 1 1 calc R
H3B H 0.5428 0.7953 0.4666 0.059 Uiso 1 1 calc R
C39 C 0.4903(4) 0.52200(19) 0.90929(19) 0.0591(11) Uani 1 1 d .
H39A H 0.4902 0.5632 0.9050 0.089 Uiso 1 1 calc GR
H39B H 0.5621 0.5094 0.9313 0.089 Uiso 1 1 calc GR
H39C H 0.4345 0.5107 0.9335 0.089 Uiso 1 1 calc GR
C53 C 0.7882(3) 0.77320(19) 0.7342(2) 0.0580(11) Uani 1 1 d .
H53A H 0.8551 0.7660 0.7649 0.087 Uiso 1 1 calc GR
H53B H 0.8046 0.7721 0.6915 0.087 Uiso 1 1 calc GR
H53C H 0.7339 0.7442 0.7383 0.087 Uiso 1 1 calc GR
C20 C 0.8715(3) 0.63155(18) 0.6923(3) 0.0634(13) Uani 1 1 d .
H20 H 0.9264 0.6464 0.7246 0.076 Uiso 1 1 calc R
C11 C 0.6224(3) 0.91689(18) 0.5294(2) 0.0543(10) Uani 1 1 d .
H11 H 0.5828 0.9485 0.5462 0.065 Uiso 1 1 calc R
C64 C 0.2892(4) 0.80144(19) 0.49860(18) 0.0582(11) Uani 1 1 d .
H64A H 0.2941 0.7608 0.5075 0.087 Uiso 1 1 calc GR
H64B H 0.3470 0.8124 0.4757 0.087 Uiso 1 1 calc GR
H64C H 0.2179 0.8101 0.4728 0.087 Uiso 1 1 calc GR
C6 C 0.5742(4) 0.90754(19) 0.4598(2) 0.0627(12) Uani 1 1 d .
H6A H 0.4956 0.8985 0.4549 0.075 Uiso 1 1 calc R
H6B H 0.5817 0.9425 0.4357 0.075 Uiso 1 1 calc R
C7 C 0.6335(3) 0.8590(2) 0.4338(2) 0.0589(11) Uani 1 1 d .
H7 H 0.6018 0.8530 0.3883 0.071 Uiso 1 1 calc R
C19 C 0.8843(3) 0.63581(19) 0.6309(3) 0.0646(13) Uani 1 1 d .
H19 H 0.9475 0.6534 0.6211 0.077 Uiso 1 1 calc R
C27 C 0.6018(4) 0.6077(2) 0.4850(2) 0.0676(13) Uani 1 1 d .
H27A H 0.5801 0.6445 0.4995 0.101 Uiso 1 1 calc GR
H27B H 0.5425 0.5924 0.4533 0.101 Uiso 1 1 calc GR
H27C H 0.6673 0.6122 0.4664 0.101 Uiso 1 1 calc GR
C65 C 0.2856(4) 0.89664(18) 0.5462(2) 0.0626(12) Uani 1 1 d .
H65A H 0.2099 0.9031 0.5253 0.094 Uiso 1 1 calc GR
H65B H 0.3350 0.9090 0.5184 0.094 Uiso 1 1 calc GR
H65C H 0.3008 0.9182 0.5855 0.094 Uiso 1 1 calc GR
C49 C 0.4600(4) 0.8098(2) 0.9520(2) 0.0696(13) Uani 1 1 d .
H49A H 0.4786 0.7717 0.9395 0.104 Uiso 1 1 calc GR
H49B H 0.3826 0.8110 0.9552 0.104 Uiso 1 1 calc GR
H49C H 0.5045 0.8191 0.9930 0.104 Uiso 1 1 calc GR
C9 C 0.8033(4) 0.88365(19) 0.51024(19) 0.0573(11) Uani 1 1 d .
H9 H 0.8824 0.8934 0.5149 0.069 Uiso 1 1 calc R
C52 C 0.8196(4) 0.8779(2) 0.7336(2) 0.0664(13) Uani 1 1 d .
H52A H 0.7900 0.9148 0.7425 0.100 Uiso 1 1 calc GR
H52B H 0.8275 0.8764 0.6893 0.100 Uiso 1 1 calc GR
H52C H 0.8911 0.8725 0.7606 0.100 Uiso 1 1 calc GR
C26 C 0.6662(4) 0.5096(2) 0.5191(2) 0.0724(14) Uani 1 1 d .
H26A H 0.7353 0.5152 0.5044 0.109 Uiso 1 1 calc GR
H26B H 0.6115 0.4945 0.4846 0.109 Uiso 1 1 calc GR
H26C H 0.6772 0.4828 0.5543 0.109 Uiso 1 1 calc GR
C22 C 0.7747(3) 0.5941(2) 0.7768(2) 0.0645(13) Uani 1 1 d .
H22 H 0.6961 0.5943 0.7807 0.077 Uiso 1 1 calc R
C36 C 0.1724(4) 0.5513(2) 0.5956(2) 0.0689(13) Uani 1 1 d .
H36A H 0.1973 0.5120 0.5977 0.103 Uiso 1 1 calc GR
H36B H 0.1728 0.5664 0.5533 0.103 Uiso 1 1 calc GR
H36C H 0.0982 0.5531 0.6045 0.103 Uiso 1 1 calc GR
C8 C 0.7557(4) 0.8737(2) 0.4413(2) 0.0638(12) Uani 1 1 d .
H8A H 0.7949 0.8422 0.4249 0.077 Uiso 1 1 calc R
H8B H 0.7648 0.9080 0.4166 0.077 Uiso 1 1 calc R
C50 C 0.4628(5) 0.9131(2) 0.9239(2) 0.0827(16) Uani 1 1 d .
H50A H 0.5126 0.9212 0.9636 0.124 Uiso 1 1 calc GR
H50B H 0.3872 0.9169 0.9300 0.124 Uiso 1 1 calc GR
H50C H 0.4764 0.9397 0.8915 0.124 Uiso 1 1 calc GR
C61 C 0.1762(4) 0.8403(2) 0.8095(2) 0.0821(16) Uani 1 1 d .
H61A H 0.1988 0.8757 0.7921 0.123 Uiso 1 1 calc GR
H61B H 0.2010 0.8400 0.8553 0.123 Uiso 1 1 calc GR
H61C H 0.0965 0.8373 0.7999 0.123 Uiso 1 1 calc GR
C62 C 0.1999(5) 0.7350(2) 0.8095(2) 0.0903(17) Uani 1 1 d .
H62A H 0.1206 0.7303 0.8032 0.135 Uiso 1 1 calc GR
H62B H 0.2301 0.7354 0.8548 0.135 Uiso 1 1 calc GR
H62C H 0.2319 0.7036 0.7895 0.135 Uiso 1 1 calc GR
C24 C 0.8188(6) 0.5363(3) 0.7962(3) 0.113(2) Uani 1 1 d .
H24A H 0.7786 0.5078 0.7681 0.170 Uiso 1 1 calc GR
H24B H 0.8102 0.5287 0.8396 0.170 Uiso 1 1 calc GR
H24C H 0.8963 0.5347 0.7934 0.170 Uiso 1 1 calc GR
C23 C 0.8325(7) 0.6355(3) 0.8240(3) 0.139(3) Uani 1 1 d .
H23A H 0.9110 0.6343 0.8238 0.209 Uiso 1 1 calc GR
H23B H 0.8195 0.6255 0.8661 0.209 Uiso 1 1 calc GR
H23C H 0.8048 0.6736 0.8130 0.209 Uiso 1 1 calc GR
Li1 Li 0.7130(6) 0.6912(3) 0.6198(4) 0.0599(19) Uani 1 1 d .

loop_
_atom_site_aniso_label
_atom_site_aniso_U_11
_atom_site_aniso_U_22
_atom_site_aniso_U_33
_atom_site_aniso_U_23
_atom_site_aniso_U_13
_atom_site_aniso_U_12
Si1 0.0417(6) 0.0382(6) 0.0313(5) -0.0004(4) 0.0071(4) -0.0022(4)
N2 0.0372(15) 0.0326(16) 0.0296(15) 0.0010(12) 0.0088(12) 0.0020(12)
N6 0.0323(15) 0.0297(15) 0.0364(16) -0.0018(12) 0.0095(12) -0.0019(12)
N7 0.0342(16) 0.0300(15) 0.0386(17) 0.0015(12) 0.0117(13) 0.0028(12)
N4 0.0315(15) 0.0319(16) 0.0339(16) -0.0027(12) 0.0011(12) 0.0016(12)
N5 0.0358(15) 0.0310(15) 0.0318(15) -0.0007(12) 0.0010(12) 0.0015(12)
N3 0.0353(16) 0.0312(15) 0.0269(15) 0.0020(11) 0.0016(12) 0.0018(12)
N1 0.0462(19) 0.0460(19) 0.0446(19) 0.0033(14) 0.0138(15) -0.0016(15)
C28 0.038(2) 0.0304(19) 0.040(2) 0.0010(15) 0.0118(16) -0.0003(15)
C16 0.0293(18) 0.0320(19) 0.051(2) -0.0033(15) 0.0090(16) 0.0037(15)
C42 0.044(2) 0.0274(18) 0.035(2) -0.0027(14) -0.0030(16) 0.0018(15)
C43 0.041(2) 0.038(2) 0.035(2) 0.0009(15) -0.0013(16) -0.0029(16)
C55 0.0365(19) 0.0329(19) 0.043(2) -0.0040(15) 0.0005(16) 0.0053(15)
C40 0.041(2) 0.0311(19) 0.044(2) 0.0022(16) -0.0007(17) 0.0067(16)
C54 0.0315(19) 0.0338(19) 0.042(2) 0.0002(15) 0.0042(16) 0.0040(15)
C14 0.044(2) 0.0284(18) 0.049(2) -0.0005(16) 0.0129(18) -0.0024(16)
C15 0.044(2) 0.0298(19) 0.046(2) -0.0036(15) 0.0136(17) 0.0020(16)
C33 0.036(2) 0.0343(19) 0.044(2) 0.0023(16) 0.0086(16) 0.0031(15)
C59 0.037(2) 0.043(2) 0.049(2) 0.0017(17) 0.0130(17) 0.0090(16)
C41 0.050(2) 0.0275(19) 0.045(2) 0.0025(15) -0.0022(18) 0.0040(16)
C29 0.042(2) 0.0316(19) 0.039(2) 0.0018(15) 0.0095(16) -0.0010(15)
C1 0.049(2) 0.039(2) 0.034(2) -0.0014(15) 0.0097(17) -0.0001(17)
C37 0.044(2) 0.041(2) 0.037(2) 0.0069(16) 0.0103(16) 0.0030(17)
C17 0.035(2) 0.044(2) 0.055(3) -0.0004(17) 0.0192(18) 0.0000(16)
C2 0.042(2) 0.045(2) 0.040(2) 0.0051(16) 0.0104(17) -0.0068(17)
C13 0.055(2) 0.035(2) 0.0291(19) 0.0011(15) 0.0048(17) 0.0048(17)
C21 0.030(2) 0.046(2) 0.067(3) -0.0090(19) 0.0023(18) 0.0067(17)
C47 0.058(2) 0.038(2) 0.032(2) -0.0020(16) -0.0002(17) 0.0064(18)
C46 0.070(3) 0.055(3) 0.028(2) -0.0037(17) -0.0053(19) 0.004(2)
C51 0.042(2) 0.050(2) 0.039(2) -0.0024(17) 0.0034(17) -0.0080(18)
B2 0.034(2) 0.033(2) 0.0237(19) 0.0011(15) 0.0061(16) 0.0039(17)
C32 0.036(2) 0.047(2) 0.058(3) 0.0028(19) 0.0108(18) 0.0055(17)
C34 0.041(2) 0.044(2) 0.045(2) 0.0062(17) 0.0069(17) 0.0039(17)
C12 0.059(2) 0.036(2) 0.0289(19) 0.0028(15) 0.0107(17) 0.0028(17)
C63 0.041(2) 0.046(2) 0.039(2) -0.0002(16) 0.0049(16) 0.0070(17)
B3 0.037(2) 0.033(2) 0.027(2) 0.0025(16) 0.0040(17) 0.0059(17)
B1 0.0271(19) 0.031(2) 0.035(2) -0.0004(16) 0.0060(16) -0.0027(16)
C5 0.048(2) 0.047(2) 0.045(2) 0.0019(18) 0.0093(18) -0.0043(18)
C4 0.048(2) 0.054(3) 0.048(2) -0.0002(19) 0.0130(19) -0.0056(19)
C57 0.031(2) 0.048(2) 0.080(3) 0.001(2) -0.001(2) 0.0029(18)
C44 0.043(2) 0.059(3) 0.048(3) 0.0037(19) -0.0049(18) -0.0072(19)
C58 0.033(2) 0.050(3) 0.082(3) 0.004(2) 0.018(2) 0.0003(18)
C56 0.040(2) 0.045(2) 0.053(2) -0.0027(18) -0.0086(18) 0.0042(18)
C38 0.052(2) 0.045(2) 0.061(3) 0.0091(19) 0.011(2) 0.0098(19)
C25 0.055(2) 0.060(3) 0.046(2) -0.0104(19) 0.022(2) -0.007(2)
C45 0.060(3) 0.059(3) 0.040(2) 0.0010(19) -0.016(2) -0.003(2)
C30 0.055(2) 0.041(2) 0.048(2) 0.0031(17) 0.022(2) 0.0004(18)
C31 0.045(2) 0.051(2) 0.058(3) 0.0055(19) 0.023(2) 0.0025(19)
C18 0.040(2) 0.056(3) 0.078(3) 0.004(2) 0.025(2) 0.001(2)
C10 0.073(3) 0.054(3) 0.062(3) 0.007(2) 0.008(2) -0.019(2)
C60 0.050(2) 0.067(3) 0.048(2) 0.006(2) 0.021(2) 0.009(2)
C35 0.057(2) 0.042(2) 0.061(3) 0.0081(19) 0.008(2) 0.0044(19)
C48 0.065(3) 0.063(3) 0.039(2) -0.0068(19) 0.012(2) 0.015(2)
C3 0.053(2) 0.055(3) 0.041(2) -0.0026(18) 0.0097(19) -0.0115(19)
C39 0.069(3) 0.063(3) 0.043(2) 0.002(2) 0.004(2) 0.014(2)
C53 0.054(3) 0.063(3) 0.056(3) -0.006(2) 0.008(2) 0.001(2)
C20 0.030(2) 0.053(3) 0.102(4) -0.017(2) -0.001(2) 0.0027(19)
C11 0.061(3) 0.047(2) 0.054(3) 0.0042(19) 0.009(2) -0.003(2)
C64 0.070(3) 0.066(3) 0.037(2) 0.000(2) 0.004(2) 0.009(2)
C6 0.070(3) 0.059(3) 0.056(3) 0.018(2) 0.002(2) -0.010(2)
C7 0.065(3) 0.066(3) 0.043(2) 0.007(2) 0.004(2) -0.013(2)
C19 0.035(2) 0.051(3) 0.111(4) 0.003(3) 0.025(3) -0.0012(19)
C27 0.076(3) 0.086(4) 0.046(3) 0.000(2) 0.023(2) 0.002(3)
C65 0.079(3) 0.054(3) 0.060(3) 0.008(2) 0.025(2) 0.005(2)
C49 0.086(3) 0.080(3) 0.048(3) 0.002(2) 0.024(2) 0.015(3)
C9 0.059(3) 0.063(3) 0.049(3) 0.008(2) 0.008(2) -0.020(2)
C52 0.072(3) 0.071(3) 0.057(3) -0.001(2) 0.013(2) -0.021(2)
C26 0.090(3) 0.067(3) 0.069(3) -0.019(2) 0.038(3) -0.006(3)
C22 0.042(2) 0.087(4) 0.058(3) -0.012(2) -0.010(2) 0.010(2)
C36 0.088(3) 0.059(3) 0.058(3) -0.001(2) 0.008(3) -0.008(3)
C8 0.074(3) 0.067(3) 0.053(3) 0.006(2) 0.021(2) -0.020(2)
C50 0.102(4) 0.078(4) 0.074(3) -0.006(3) 0.031(3) 0.037(3)
C61 0.085(4) 0.102(4) 0.059(3) -0.017(3) 0.014(3) 0.027(3)
C62 0.119(5) 0.088(4) 0.071(4) 0.024(3) 0.037(3) -0.001(3)
C24 0.154(6) 0.073(4) 0.115(5) 0.019(4) 0.030(5) -0.010(4)
C23 0.239(9) 0.077(4) 0.070(4) -0.004(3) -0.056(5) 0.009(5)
Li1 0.049(4) 0.045(4) 0.087(5) 0.011(4) 0.017(4) 0.003(3)

loop_
_atom_type_symbol
_atom_type_description
_atom_type_scat_dispersion_real
_atom_type_scat_dispersion_imag
_atom_type_scat_source
C C 0.0033 0.0016 'International Tables Vol C Tables 4.2.6.8 and 6.1.1.4'
H H 0.0000 0.0000 'International Tables Vol C Tables 4.2.6.8 and 6.1.1.4'
B B 0.0013 0.0007 'International Tables Vol C Tables 4.2.6.8 and 6.1.1.4'
Li Li -0.0003 0.0001 'International Tables Vol C Tables 4.2.6.8 and 6.1.1.4'
N N 0.0061 0.0033 'International Tables Vol C Tables 4.2.6.8 and 6.1.1.4'
Si Si 0.0817 0.0704 'International Tables Vol C Tables 4.2.6.8 and 6.1.1.4'

loop_
_geom_angle_atom_site_label_1
_geom_angle_atom_site_label_2
_geom_angle_atom_site_label_3
_geom_angle
C1 Si1 B1 100.62(16)
C1 Si1 Li1 44.23(18)
B1 Si1 Li1 86.8(2)
B3 N2 C12 119.3(3)
B3 N2 B1 131.1(3)
B1 N2 C12 107.8(3)
C16 N6 B3 130.3(3)
C15 N6 C16 120.7(3)
C15 N6 B3 108.6(3)
C14 N7 C28 121.2(3)
C14 N7 B3 108.8(3)
B3 N7 C28 129.9(3)
C40 N4 C54 118.0(3)
C40 N4 B2 107.2(3)
B2 N4 C54 130.4(3)
C41 N5 C42 120.9(3)
C41 N5 B2 107.7(3)
B2 N5 C42 130.9(3)
B2 N3 C13 119.0(3)
B1 N3 C13 107.8(3)
B1 N3 B2 132.6(3)
C1 N1 C2 123.6(3)
C1 N1 Li1 77.8(3)
C2 N1 Li1 158.4(3)
C33 C28 N7 118.6(3)
C29 C28 N7 119.1(3)
C29 C28 C33 122.2(3)
N6 C16 Li1 123.9(3)
C17 C16 N6 120.2(3)
C17 C16 C21 121.5(3)
C17 C16 Li1 66.7(3)
C21 C16 N6 118.2(3)
C21 C16 Li1 81.8(3)
C43 C42 N5 119.7(3)
C43 C42 C47 121.4(3)
C47 C42 N5 118.9(3)
C42 C43 C51 122.3(3)
C42 C43 C44 118.2(3)
C44 C43 C51 119.6(3)
C54 C55 C63 122.3(3)
C56 C55 C54 117.8(3)
C56 C55 C63 119.9(3)
N4 C40 H40 124.9
C41 C40 N4 110.1(3)
C41 C40 H40 124.9
C55 C54 N4 120.6(3)
C55 C54 C59 121.1(3)
C59 C54 N4 118.0(3)
N7 C14 H14 125.2
C15 C14 N7 109.7(3)
C15 C14 H14 125.2
N6 C15 H15 125.5
C14 C15 N6 108.9(3)
C14 C15 H15 125.5
C28 C33 C34 122.8(3)
C32 C33 C28 117.4(3)
C32 C33 C34 119.7(3)
C54 C59 C60 122.7(3)
C58 C59 C54 118.4(4)
C58 C59 C60 118.8(3)
N5 C41 H41 125.1
C40 C41 N5 109.8(3)
C40 C41 H41 125.1
C28 C29 C37 123.4(3)
C28 C29 C30 117.4(3)
C30 C29 C37 119.2(3)
Si1 C1 Li1 100.6(3)
N1 C1 Si1 160.6(3)
N1 C1 Li1 65.3(3)
C29 C37 H37 107.6
C29 C37 C39 111.9(3)
C38 C37 C29 111.2(3)
C38 C37 H37 107.6
C38 C37 C39 110.7(3)
C39 C37 H37 107.6
C16 C17 C25 123.0(3)
C16 C17 Li1 81.4(3)
C25 C17 Li1 120.3(3)
C18 C17 C16 118.1(4)
C18 C17 C25 118.9(3)
C18 C17 Li1 70.1(3)
N1 C2 C5 113.4(3)
N1 C2 C4 107.4(3)
N1 C2 C3 107.8(3)
C5 C2 C3 109.4(3)
C4 C2 C5 109.8(3)
C4 C2 C3 108.9(3)
N3 C13 H13A 110.9
N3 C13 H13B 110.9
N3 C13 C12 104.1(3)
H13A C13 H13B 109.0
C12 C13 H13A 110.9
C12 C13 H13B 110.9
C16 C21 C22 121.9(4)
C20 C21 C16 117.4(4)
C20 C21 C22 120.4(4)
C42 C47 C48 122.3(3)
C46 C47 C42 117.3(4)
C46 C47 C48 120.4(3)
C47 C46 H46 118.7
C45 C46 C47 122.5(4)
C45 C46 H46 118.7
C43 C51 H51 107.9
C43 C51 C53 111.4(3)
C43 C51 C52 110.8(3)
C53 C51 H51 107.9
C52 C51 H51 107.9
C52 C51 C53 110.8(4)
N4 B2 N3 128.4(3)
N5 B2 N4 105.2(3)
N5 B2 N3 126.2(3)
C33 C32 H32 119.3
C31 C32 C33 121.3(3)
C31 C32 H32 119.3
C33 C34 H34 108.1
C33 C34 C35 111.1(3)
C33 C34 C36 110.9(3)
C35 C34 H34 108.1
C36 C34 H34 108.1
C36 C34 C35 110.3(3)
N2 C12 C13 103.2(3)
N2 C12 H12A 111.1
N2 C12 H12B 111.1
C13 C12 H12A 111.1
C13 C12 H12B 111.1
H12A C12 H12B 109.1
C55 C63 H63 107.4
C55 C63 C64 112.8(3)
C55 C63 C65 112.4(3)
C64 C63 H63 107.4
C65 C63 H63 107.4
C65 C63 C64 109.1(3)
N2 B3 N6 129.8(3)
N7 B3 N2 126.1(3)
N7 B3 N6 104.0(3)
N2 B1 Si1 116.8(3)
N3 B1 Si1 134.6(3)
N3 B1 N2 108.4(3)
C2 C5 H5A 109.7
C2 C5 H5B 109.7
C2 C5 C11 109.6(3)
H5A C5 H5B 108.2
C11 C5 H5A 109.7
C11 C5 H5B 109.7
C2 C4 H4A 109.7
C2 C4 H4B 109.7
C2 C4 C9 110.0(3)
H4A C4 H4B 108.2
C9 C4 H4A 109.7
C9 C4 H4B 109.7
C58 C57 H57 120.1
C56 C57 H57 120.1
C56 C57 C58 119.8(4)
C43 C44 H44 119.4
C45 C44 C43 121.2(4)
C45 C44 H44 119.4
C59 C58 H58 119.4
C57 C58 C59 121.1(4)
C57 C58 H58 119.4
C55 C56 H56 119.2
C57 C56 C55 121.7(4)
C57 C56 H56 119.2
C37 C38 H38A 109.5
C37 C38 H38B 109.5
C37 C38 H38C 109.5
H38A C38 H38B 109.5
H38A C38 H38C 109.5
H38B C38 H38C 109.5
C17 C25 H25 108.1
C17 C25 C27 112.7(4)
C17 C25 C26 110.1(4)
C27 C25 H25 108.1
C27 C25 C26 109.6(4)
C26 C25 H25 108.1
C46 C45 C44 119.5(4)
C46 C45 H45 120.3
C44 C45 H45 120.3
C29 C30 H30 119.3
C31 C30 C29 121.3(3)
C31 C30 H30 119.3
C32 C31 H31 119.8
C30 C31 C32 120.3(3)
C30 C31 H31 119.8
C17 C18 H18 119.5
C17 C18 Li1 76.3(3)
C19 C18 C17 120.9(4)
C19 C18 H18 119.5
C19 C18 Li1 77.9(3)
Li1 C18 H18 117.0
H10A C10 H10B 108.2
C11 C10 H10A 109.8
C11 C10 H10B 109.8
C11 C10 C9 109.5(4)
C9 C10 H10A 109.8
C9 C10 H10B 109.8
C59 C60 H60 107.2
C59 C60 C61 110.8(3)
C59 C60 C62 113.3(4)
C61 C60 H60 107.2
C62 C60 H60 107.2
C62 C60 C61 110.9(4)
C34 C35 H35A 109.5
C34 C35 H35B 109.5
C34 C35 H35C 109.5
H35A C35 H35B 109.5
H35A C35 H35C 109.5
H35B C35 H35C 109.5
C47 C48 H48 107.7
C47 C48 C49 112.6(3)
C47 C48 C50 110.3(4)
C49 C48 H48 107.7
C49 C48 C50 110.8(4)
C50 C48 H48 107.7
C2 C3 H3A 109.8
C2 C3 H3B 109.8
H3A C3 H3B 108.2
C7 C3 C2 109.6(3)
C7 C3 H3A 109.8
C7 C3 H3B 109.8
C37 C39 H39A 109.5
C37 C39 H39B 109.5
C37 C39 H39C 109.5
H39A C39 H39B 109.5
H39A C39 H39C 109.5
H39B C39 H39C 109.5
C51 C53 H53A 109.5
C51 C53 H53B 109.5
C51 C53 H53C 109.5
H53A C53 H53B 109.5
H53A C53 H53C 109.5
H53B C53 H53C 109.5
C21 C20 H20 119.2
C21 C20 Li1 80.0(3)
C19 C20 C21 121.6(4)
C19 C20 H20 119.2
C19 C20 Li1 66.5(3)
Li1 C20 H20 125.9
C5 C11 H11 109.5
C10 C11 C5 109.7(3)
C10 C11 H11 109.5
C10 C11 C6 109.2(4)
C6 C11 C5 109.6(3)
C6 C11 H11 109.5
C63 C64 H64A 109.5
C63 C64 H64B 109.5
C63 C64 H64C 109.5
H64A C64 H64B 109.5
H64A C64 H64C 109.5
H64B C64 H64C 109.5
C11 C6 H6A 109.7
C11 C6 H6B 109.7
H6A C6 H6B 108.2
C7 C6 C11 109.9(4)
C7 C6 H6A 109.7
C7 C6 H6B 109.7
C3 C7 H7 109.7
C3 C7 C8 109.0(4)
C6 C7 C3 109.3(3)
C6 C7 H7 109.7
C6 C7 C8 109.2(4)
C8 C7 H7 109.7
C18 C19 H19 119.8
C18 C19 Li1 68.9(3)
C20 C19 C18 120.4(4)
C20 C19 H19 119.8
C20 C19 Li1 83.2(3)
Li1 C19 H19 118.8
C25 C27 H27A 109.5
C25 C27 H27B 109.5
C25 C27 H27C 109.5
H27A C27 H27B 109.5
H27A C27 H27C 109.5
H27B C27 H27C 109.5
C63 C65 H65A 109.5
C63 C65 H65B 109.5
C63 C65 H65C 109.5
H65A C65 H65B 109.5
H65A C65 H65C 109.5
H65B C65 H65C 109.5
C48 C49 H49A 109.5
C48 C49 H49B 109.5
C48 C49 H49C 109.5
H49A C49 H49B 109.5
H49A C49 H49C 109.5
H49B C49 H49C 109.5
C4 C9 H9 109.6
C10 C9 C4 109.6(3)
C10 C9 H9 109.6
C8 C9 C4 108.4(3)
C8 C9 C10 110.0(4)
C8 C9 H9 109.6
C51 C52 H52A 109.5
C51 C52 H52B 109.5
C51 C52 H52C 109.5
H52A C52 H52B 109.5
H52A C52 H52C 109.5
H52B C52 H52C 109.5
C25 C26 H26A 109.5
C25 C26 H26B 109.5
C25 C26 H26C 109.5
H26A C26 H26B 109.5
H26A C26 H26C 109.5
H26B C26 H26C 109.5
C21 C22 H22 107.2
C24 C22 C21 111.1(4)
C24 C22 H22 107.2
C23 C22 C21 116.4(5)
C23 C22 H22 107.2
C23 C22 C24 107.4(5)
C34 C36 H36A 109.5
C34 C36 H36B 109.5
C34 C36 H36C 109.5
H36A C36 H36B 109.5
H36A C36 H36C 109.5
H36B C36 H36C 109.5
C7 C8 H8A 109.7
C7 C8 H8B 109.7
C9 C8 C7 109.7(3)
C9 C8 H8A 109.7
C9 C8 H8B 109.7
H8A C8 H8B 108.2
C48 C50 H50A 109.5
C48 C50 H50B 109.5
C48 C50 H50C 109.5
H50A C50 H50B 109.5
H50A C50 H50C 109.5
H50B C50 H50C 109.5
C60 C61 H61A 109.5
C60 C61 H61B 109.5
C60 C61 H61C 109.5
H61A C61 H61B 109.5
H61A C61 H61C 109.5
H61B C61 H61C 109.5
C60 C62 H62A 109.5
C60 C62 H62B 109.5
C60 C62 H62C 109.5
H62A C62 H62B 109.5
H62A C62 H62C 109.5
H62B C62 H62C 109.5
C22 C24 H24A 109.5
C22 C24 H24B 109.5
C22 C24 H24C 109.5
H24A C24 H24B 109.5
H24A C24 H24C 109.5
H24B C24 H24C 109.5
C22 C23 H23A 109.5
C22 C23 H23B 109.5
C22 C23 H23C 109.5
H23A C23 H23B 109.5
H23A C23 H23C 109.5
H23B C23 H23C 109.5
N1 Li1 Si1 71.5(2)
N1 Li1 C16 155.9(4)
N1 Li1 C1 36.95(18)
N1 Li1 C17 136.1(4)
N1 Li1 C18 127.1(4)
N1 Li1 C20 150.2(4)
N1 Li1 C19 133.0(4)
C16 Li1 Si1 86.5(2)
C16 Li1 C20 53.88(18)
C1 Li1 Si1 35.17(15)
C1 Li1 C16 121.7(3)
C1 Li1 C17 120.7(4)
C1 Li1 C18 139.2(4)
C1 Li1 C20 162.2(4)
C1 Li1 C19 167.3(4)
C17 Li1 Si1 91.8(2)
C17 Li1 C16 31.93(14)
C17 Li1 C20 66.0(2)
C17 Li1 C19 59.0(2)
C18 Li1 Si1 122.0(3)
C18 Li1 C16 57.17(19)
C18 Li1 C17 33.64(16)
C18 Li1 C20 56.2(2)
C18 Li1 C19 33.29(18)
C20 Li1 Si1 135.6(3)
C19 Li1 Si1 150.2(3)
C19 Li1 C16 65.6(2)
C19 Li1 C20 30.36(17)

loop_
_geom_bond_atom_site_label_1
_geom_bond_atom_site_label_2
_geom_bond_distance
Si1 C1 1.725(4)
Si1 B1 2.030(4)
Si1 Li1 2.943(7)
N2 C12 1.493(4)
N2 B3 1.444(5)
N2 B1 1.451(5)
N6 C16 1.431(4)
N6 C15 1.406(4)
N6 B3 1.447(4)
N7 C28 1.438(4)
N7 C14 1.401(4)
N7 B3 1.434(5)
N4 C40 1.401(4)
N4 C54 1.447(4)
N4 B2 1.445(5)
N5 C42 1.446(4)
N5 C41 1.402(4)
N5 B2 1.435(5)
N3 C13 1.490(4)
N3 B2 1.450(5)
N3 B1 1.434(4)
N1 C1 1.285(4)
N1 C2 1.490(5)
N1 Li1 1.941(8)
C28 C33 1.414(5)
C28 C29 1.390(5)
C16 C17 1.408(5)
C16 C21 1.418(5)
C16 Li1 2.633(8)
C42 C43 1.398(5)
C42 C47 1.415(5)
C43 C51 1.512(5)
C43 C44 1.404(5)
C55 C54 1.402(5)
C55 C63 1.513(5)
C55 C56 1.400(5)
C40 H40 0.9500
C40 C41 1.331(5)
C54 C59 1.403(5)
C14 H14 0.9500
C14 C15 1.343(5)
C15 H15 0.9500
C33 C32 1.392(5)
C33 C34 1.509(5)
C59 C58 1.393(5)
C59 C60 1.516(5)
C41 H41 0.9500
C29 C37 1.521(5)
C29 C30 1.404(5)
C1 Li1 2.089(8)
C37 H37 1.0000
C37 C38 1.519(5)
C37 C39 1.527(5)
C17 C25 1.524(6)
C17 C18 1.394(5)
C17 Li1 2.445(8)
C2 C5 1.525(5)
C2 C4 1.522(5)
C2 C3 1.535(5)
C13 H13A 0.9900
C13 H13B 0.9900
C13 C12 1.521(5)
C21 C20 1.403(6)
C21 C22 1.505(6)
C47 C46 1.390(5)
C47 C48 1.523(5)
C46 H46 0.9500
C46 C45 1.371(6)
C51 H51 1.0000
C51 C53 1.538(5)
C51 C52 1.513(5)
C32 H32 0.9500
C32 C31 1.373(5)
C34 H34 1.0000
C34 C35 1.528(5)
C34 C36 1.525(6)
C12 H12A 0.9900
C12 H12B 0.9900
C63 H63 1.0000
C63 C64 1.526(5)
C63 C65 1.519(6)
C5 H5A 0.9900
C5 H5B 0.9900
C5 C11 1.531(5)
C4 H4A 0.9900
C4 H4B 0.9900
C4 C9 1.538(5)
C57 H57 0.9500
C57 C58 1.379(6)
C57 C56 1.371(6)
C44 H44 0.9500
C44 C45 1.380(6)
C58 H58 0.9500
C56 H56 0.9500
C38 H38A 0.9800
C38 H38B 0.9800
C38 H38C 0.9800
C25 H25 1.0000
C25 C27 1.539(6)
C25 C26 1.547(6)
C45 H45 0.9500
C30 H30 0.9500
C30 C31 1.373(5)
C31 H31 0.9500
C18 H18 0.9500
C18 C19 1.392(6)
C18 Li1 2.366(8)
C10 H10A 0.9900
C10 H10B 0.9900
C10 C11 1.520(6)
C10 C9 1.533(6)
C60 H60 1.0000
C60 C61 1.529(6)
C60 C62 1.517(6)
C35 H35A 0.9800
C35 H35B 0.9800
C35 H35C 0.9800
C48 H48 1.0000
C48 C49 1.527(6)
C48 C50 1.536(6)
C3 H3A 0.9900
C3 H3B 0.9900
C3 C7 1.531(5)
C39 H39A 0.9800
C39 H39B 0.9800
C39 H39C 0.9800
C53 H53A 0.9800
C53 H53B 0.9800
C53 H53C 0.9800
C20 H20 0.9500
C20 C19 1.367(7)
C20 Li1 2.686(9)
C11 H11 1.0000
C11 C6 1.530(6)
C64 H64A 0.9800
C64 H64B 0.9800
C64 H64C 0.9800
C6 H6A 0.9900
C6 H6B 0.9900
C6 C7 1.526(6)
C7 H7 1.0000
C7 C8 1.542(6)
C19 H19 0.9500
C19 Li1 2.480(8)
C27 H27A 0.9800
C27 H27B 0.9800
C27 H27C 0.9800
C65 H65A 0.9800
C65 H65B 0.9800
C65 H65C 0.9800
C49 H49A 0.9800
C49 H49B 0.9800
C49 H49C 0.9800
C9 H9 1.0000
C9 C8 1.517(6)
C52 H52A 0.9800
C52 H52B 0.9800
C52 H52C 0.9800
C26 H26A 0.9800
C26 H26B 0.9800
C26 H26C 0.9800
C22 H22 1.0000
C22 C24 1.505(7)
C22 C23 1.499(7)
C36 H36A 0.9800
C36 H36B 0.9800
C36 H36C 0.9800
C8 H8A 0.9900
C8 H8B 0.9900
C50 H50A 0.9800
C50 H50B 0.9800
C50 H50C 0.9800
C61 H61A 0.9800
C61 H61B 0.9800
C61 H61C 0.9800
C62 H62A 0.9800
C62 H62B 0.9800
C62 H62C 0.9800
C24 H24A 0.9800
C24 H24B 0.9800
C24 H24C 0.9800
C23 H23A 0.9800
C23 H23B 0.9800
C23 H23C 0.9800
